data_4337319
loop_
_publ_author_name
'Berger, Christopher J.'
'He, Gang'
'Merten, Christian'
'McDonald, Robert'
'Ferguson, Michael J.'
'Rivard, Eric'

_publ_section_title
;
 Synthesis and luminescent properties of lewis base-appended
 borafluorenes.
;
_journal_issue 3
_journal_name_full 'Inorganic chemistry'
_journal_page_first 1475
_journal_page_last 1486
_journal_paper_doi 10.1021/ic402408t
_journal_volume 53
_journal_year 2014
_chemical_formula_moiety 'C40 H46 B Br N2, 2(C H2 Cl2)'
_chemical_formula_sum 'C42 H50 B Br Cl4 N2'
_chemical_formula_weight 815.36
_chemical_name_common 13
_chemical_name_systematic
; 
 ? 
;
_space_group_crystal_system monoclinic
_space_group_IT_number 14
_space_group_name_Hall '-P 2yn'
_space_group_name_H-M_alt 'P 1 21/n 1'
_symmetry_space_group_name_Hall '-P 2yn'
_symmetry_space_group_name_H-M 'P 1 21/n 1'
_atom_sites_solution_hydrogens geom
_audit_creation_method SHELXL-2013
_cell_angle_alpha 90
_cell_angle_beta 101.145(3)
_cell_angle_gamma 90
_cell_formula_units_Z 4
_cell_length_a 12.5593(9)
_cell_length_b 22.5211(15)
_cell_length_c 15.1550(10)
_cell_measurement_reflns_used 9790
_cell_measurement_temperature 173(2)
_cell_measurement_theta_max 70.19
_cell_measurement_theta_min 3.56
_cell_volume 4205.7(5)
_computing_cell_refinement 'Bruker SAINT'
_computing_data_collection 'Bruker APEX2'
_computing_data_reduction 'Bruker SAINT'
_computing_molecular_graphics 'Bruker SHELXTL'
_computing_publication_material 'Bruker SHELXTL'
_computing_structure_refinement 'SHELXL-2013 (Sheldrick, 2013)'
_computing_structure_solution 'SHELXS-97 (Sheldrick, 2008)'
_diffrn_ambient_temperature 173(2)
_diffrn_measured_fraction_theta_full 0.981
_diffrn_measured_fraction_theta_max 0.978
_diffrn_measurement_device_type 'Bruker APEX-II CCD'
_diffrn_measurement_method '\f and \w scans'
_diffrn_radiation_type CuK\a
_diffrn_radiation_wavelength 1.54178
_diffrn_reflns_av_R_equivalents 0.0217
_diffrn_reflns_av_unetI/netI 0.0202
_diffrn_reflns_Laue_measured_fraction_full 0.981
_diffrn_reflns_Laue_measured_fraction_max 0.978
_diffrn_reflns_limit_h_max 14
_diffrn_reflns_limit_h_min -13
_diffrn_reflns_limit_k_max 27
_diffrn_reflns_limit_k_min -27
_diffrn_reflns_limit_l_max 18
_diffrn_reflns_limit_l_min -18
_diffrn_reflns_number 27177
_diffrn_reflns_point_group_measured_fraction_full 0.981
_diffrn_reflns_point_group_measured_fraction_max 0.978
_diffrn_reflns_theta_full 67.679
_diffrn_reflns_theta_max 70.216
_diffrn_reflns_theta_min 3.562
_exptl_absorpt_coefficient_mu 3.895
_exptl_absorpt_correction_T_max 0.7519
_exptl_absorpt_correction_T_min 0.4087
_exptl_absorpt_correction_type numerical
_exptl_absorpt_process_details 'SADABS (Sheldrick, 2008)'
_exptl_crystal_colour colourless
_exptl_crystal_density_diffrn 1.288
_exptl_crystal_description block
_exptl_crystal_F_000 1696
_exptl_crystal_size_max 0.364
_exptl_crystal_size_mid 0.143
_exptl_crystal_size_min 0.114
_refine_diff_density_max 0.877
_refine_diff_density_min -0.625
_refine_diff_density_rms 0.048
_refine_ls_extinction_coef 0.00011(3)
_refine_ls_extinction_expression Fc^*^=kFc[1+0.001xFc^2^\l^3^/sin(2\q)]^-1/4^
_refine_ls_extinction_method SHELXL
_refine_ls_goodness_of_fit_ref 1.034
_refine_ls_hydrogen_treatment constr
_refine_ls_matrix_type full
_refine_ls_number_parameters 452
_refine_ls_number_reflns 7844
_refine_ls_number_restraints 0
_refine_ls_restrained_S_all 1.034
_refine_ls_R_factor_all 0.0373
_refine_ls_R_factor_gt 0.0350
_refine_ls_shift/su_max 0.001
_refine_ls_shift/su_mean 0.000
_refine_ls_structure_factor_coef Fsqd
_refine_ls_weighting_details
; 
 w=1/[\s^2^(Fo^2^)+(0.0395P)^2^+3.4163P] 
 where P=(Fo^2^+2Fc^2^)/3 
;
_refine_ls_weighting_scheme calc
_refine_ls_wR_factor_gt 0.0896
_refine_ls_wR_factor_ref 0.0914
_reflns_Friedel_coverage 0.000
_reflns_number_gt 7335
_reflns_number_total 7844
_reflns_threshold_expression 'I > 2\s(I)'
_cod_data_source_file ic402408t_si_002.cif
_cod_data_source_block riv1358
_cod_database_code 4337319
_shelx_space_group_comment
; 
The symmetry employed for this shelxl refinement is uniquely defined 
by the following loop, which should always be used as a source of 
symmetry information in preference to the above space-group names. 
They are only intended as comments. 
;
_shelx_estimated_absorpt_t_min 0.331
_shelx_estimated_absorpt_t_max 0.665
_shelxl_version_number 2013-2

loop_
_space_group_symop_operation_xyz
'x, y, z'
'-x+1/2, y+1/2, -z+1/2'
'-x, -y, -z'
'x-1/2, -y-1/2, z-1/2'

loop_
_atom_site_label
_atom_site_type_symbol
_atom_site_fract_x
_atom_site_fract_y
_atom_site_fract_z
_atom_site_U_iso_or_equiv
_atom_site_adp_type
_atom_site_occupancy
_atom_site_site_symmetry_order
_atom_site_calc_flag
_atom_site_refinement_flags_posn
Br Br 0.25264(2) 0.33320(2) 0.22383(2) 0.03347(8) Uani 1 1 d .
N1 N 0.48182(12) 0.30439(7) 0.42911(10) 0.0282(3) Uani 1 1 d .
N2 N 0.32838(12) 0.30936(7) 0.47358(10) 0.0280(3) Uani 1 1 d .
C1 C 0.39451(15) 0.33962(8) 0.42928(12) 0.0262(4) Uani 1 1 d .
C2 C 0.37951(15) 0.40020(8) 0.39236(12) 0.0284(4) Uani 1 1 d .
H2A H 0.4528 0.4162 0.3916 0.034 Uiso 1 1 calc R
H2B H 0.3492 0.4243 0.4363 0.034 Uiso 1 1 calc R
C3 C 0.47023(17) 0.25200(8) 0.47426(14) 0.0352(4) Uani 1 1 d .
H3 H 0.5204 0.2200 0.4840 0.042 Uiso 1 1 calc R
C4 C 0.37490(17) 0.25494(9) 0.50174(14) 0.0350(4) Uani 1 1 d .
H4 H 0.3449 0.2253 0.5343 0.042 Uiso 1 1 calc R
C11 C 0.58199(15) 0.32295(8) 0.40342(13) 0.0305(4) Uani 1 1 d .
C12 C 0.65469(16) 0.35593(9) 0.46663(14) 0.0347(4) Uani 1 1 d .
C13 C 0.74823(17) 0.37610(10) 0.43966(17) 0.0449(5) Uani 1 1 d .
H13 H 0.7983 0.4000 0.4795 0.054 Uiso 1 1 calc R
C14 C 0.76962(19) 0.36200(12) 0.35604(18) 0.0506(6) Uani 1 1 d .
H14 H 0.8336 0.3765 0.3388 0.061 Uiso 1 1 calc R
C15 C 0.69835(19) 0.32683(11) 0.29735(16) 0.0465(5) Uani 1 1 d .
H15 H 0.7155 0.3164 0.2410 0.056 Uiso 1 1 calc R
C16 C 0.60207(17) 0.30641(9) 0.31909(14) 0.0366(4) Uani 1 1 d .
C17 C 0.63616(17) 0.36858(10) 0.56109(14) 0.0397(5) Uani 1 1 d .
H17 H 0.5640 0.3515 0.5660 0.048 Uiso 1 1 calc R
C18 C 0.7228(2) 0.33743(13) 0.63128(18) 0.0592(7) Uani 1 1 d .
H18A H 0.7220 0.2947 0.6186 0.071 Uiso 1 1 calc R
H18B H 0.7072 0.3439 0.6914 0.071 Uiso 1 1 calc R
H18C H 0.7944 0.3537 0.6286 0.071 Uiso 1 1 calc R
C19 C 0.6327(2) 0.43493(11) 0.58042(17) 0.0547(6) Uani 1 1 d .
H19A H 0.5762 0.4537 0.5354 0.066 Uiso 1 1 calc R
H19B H 0.7032 0.4527 0.5778 0.066 Uiso 1 1 calc R
H19C H 0.6165 0.4410 0.6405 0.066 Uiso 1 1 calc R
C20 C 0.52410(19) 0.26725(11) 0.25520(15) 0.0441(5) Uani 1 1 d .
H20 H 0.4499 0.2742 0.2679 0.053 Uiso 1 1 calc R
C21 C 0.5502(2) 0.20158(12) 0.27212(18) 0.0582(7) Uani 1 1 d .
H21A H 0.5522 0.1924 0.3356 0.070 Uiso 1 1 calc R
H21B H 0.6210 0.1927 0.2570 0.070 Uiso 1 1 calc R
H21C H 0.4941 0.1774 0.2345 0.070 Uiso 1 1 calc R
C22 C 0.5195(3) 0.28158(13) 0.15636(17) 0.0624(7) Uani 1 1 d .
H22A H 0.5024 0.3237 0.1457 0.075 Uiso 1 1 calc R
H22B H 0.4633 0.2573 0.1192 0.075 Uiso 1 1 calc R
H22C H 0.5900 0.2729 0.1406 0.075 Uiso 1 1 calc R
C31 C 0.22886(15) 0.33088(8) 0.49798(13) 0.0296(4) Uani 1 1 d .
C32 C 0.23742(16) 0.37416(9) 0.56567(13) 0.0319(4) Uani 1 1 d .
C33 C 0.14130(17) 0.39308(10) 0.58899(14) 0.0384(5) Uani 1 1 d .
H33 H 0.1435 0.4230 0.6335 0.046 Uiso 1 1 calc R
C34 C 0.04251(18) 0.36923(10) 0.54874(15) 0.0407(5) Uani 1 1 d .
H34 H -0.0222 0.3831 0.5655 0.049 Uiso 1 1 calc R
C35 C 0.03720(17) 0.32561(9) 0.48472(15) 0.0378(4) Uani 1 1 d .
H35 H -0.0312 0.3089 0.4590 0.045 Uiso 1 1 calc R
C36 C 0.13049(16) 0.30533(8) 0.45658(13) 0.0318(4) Uani 1 1 d .
C37 C 0.34456(17) 0.39779(10) 0.61755(13) 0.0383(5) Uani 1 1 d .
H37 H 0.4013 0.3898 0.5810 0.046 Uiso 1 1 calc R
C38 C 0.3764(3) 0.36437(15) 0.70628(19) 0.0692(8) Uani 1 1 d .
H38A H 0.3798 0.3217 0.6943 0.083 Uiso 1 1 calc R
H38B H 0.3222 0.3717 0.7437 0.083 Uiso 1 1 calc R
H38C H 0.4476 0.3782 0.7379 0.083 Uiso 1 1 calc R
C39 C 0.3426(2) 0.46448(12) 0.6342(2) 0.0589(7) Uani 1 1 d .
H39A H 0.3256 0.4854 0.5765 0.071 Uiso 1 1 calc R
H39B H 0.4138 0.4773 0.6672 0.071 Uiso 1 1 calc R
H39C H 0.2872 0.4736 0.6697 0.071 Uiso 1 1 calc R
C40 C 0.12096(17) 0.25741(9) 0.38486(15) 0.0378(4) Uani 1 1 d .
H40 H 0.1909 0.2559 0.3627 0.045 Uiso 1 1 calc R
C41 C 0.1020(2) 0.19628(10) 0.42419(19) 0.0523(6) Uani 1 1 d .
H41A H 0.1621 0.1871 0.4740 0.063 Uiso 1 1 calc R
H41B H 0.0982 0.1659 0.3773 0.063 Uiso 1 1 calc R
H41C H 0.0337 0.1968 0.4463 0.063 Uiso 1 1 calc R
C42 C 0.02959(19) 0.27129(11) 0.30451(16) 0.0481(5) Uani 1 1 d .
H42A H 0.0442 0.3094 0.2780 0.058 Uiso 1 1 calc R
H42B H -0.0397 0.2735 0.3249 0.058 Uiso 1 1 calc R
H42C H 0.0260 0.2398 0.2594 0.058 Uiso 1 1 calc R
C51 C 0.36212(16) 0.45181(8) 0.22479(12) 0.0302(4) Uani 1 1 d .
C52 C 0.46205(17) 0.44634(9) 0.19892(14) 0.0370(4) Uani 1 1 d .
H52 H 0.5107 0.4158 0.2242 0.044 Uiso 1 1 calc R
C53 C 0.4916(2) 0.48520(10) 0.13623(15) 0.0452(5) Uani 1 1 d .
H53 H 0.5601 0.4811 0.1191 0.054 Uiso 1 1 calc R
C54 C 0.4207(2) 0.52995(11) 0.09878(16) 0.0497(6) Uani 1 1 d .
H54 H 0.4405 0.5558 0.0551 0.060 Uiso 1 1 calc R
C55 C 0.3220(2) 0.53720(10) 0.12454(15) 0.0439(5) Uani 1 1 d .
H55 H 0.2741 0.5681 0.0993 0.053 Uiso 1 1 calc R
C56 C 0.29310(17) 0.49878(8) 0.18796(13) 0.0332(4) Uani 1 1 d .
C57 C 0.19564(16) 0.50048(8) 0.22863(12) 0.0317(4) Uani 1 1 d .
C58 C 0.11275(18) 0.54252(9) 0.21595(14) 0.0387(5) Uani 1 1 d .
H58 H 0.1128 0.5741 0.1744 0.046 Uiso 1 1 calc R
C59 C 0.02989(18) 0.53786(10) 0.26469(15) 0.0421(5) Uani 1 1 d .
H59 H -0.0272 0.5662 0.2560 0.051 Uiso 1 1 calc R
C60 C 0.03031(18) 0.49210(10) 0.32569(15) 0.0398(5) Uani 1 1 d .
H60 H -0.0265 0.4892 0.3588 0.048 Uiso 1 1 calc R
C61 C 0.11371(16) 0.45023(9) 0.33888(13) 0.0333(4) Uani 1 1 d .
H61 H 0.1136 0.4193 0.3815 0.040 Uiso 1 1 calc R
C62 C 0.19675(15) 0.45324(8) 0.29055(12) 0.0282(4) Uani 1 1 d .
B B 0.30392(17) 0.41375(9) 0.29186(14) 0.0281(4) Uani 1 1 d .
Cl1S Cl 0.77781(7) 0.19041(4) 0.46346(6) 0.0826(2) Uani 1 1 d .
Cl2S Cl 0.73737(9) 0.06684(5) 0.40712(6) 0.0886(3) Uani 1 1 d .
Cl3S Cl 0.49982(8) 0.09229(4) 0.51262(5) 0.0773(2) Uani 1 1 d .
Cl4S Cl 0.34010(7) 0.11072(4) 0.62413(6) 0.0818(2) Uani 1 1 d .
C1S C 0.7917(3) 0.11542(16) 0.4955(2) 0.0782(10) Uani 1 1 d .
H1SA H 0.7545 0.1087 0.5466 0.094 Uiso 1 1 calc R
H1SB H 0.8696 0.1063 0.5163 0.094 Uiso 1 1 calc R
C2S C 0.4699(3) 0.0851(2) 0.6175(2) 0.0896(12) Uani 1 1 d .
H2SA H 0.5243 0.1074 0.6611 0.108 Uiso 1 1 calc R
H2SB H 0.4758 0.0427 0.6351 0.108 Uiso 1 1 calc R

loop_
_atom_site_aniso_label
_atom_site_aniso_U_11
_atom_site_aniso_U_22
_atom_site_aniso_U_33
_atom_site_aniso_U_23
_atom_site_aniso_U_13
_atom_site_aniso_U_12
Br 0.03461(13) 0.03136(12) 0.03350(12) -0.00446(7) 0.00426(8) -0.00143(7)
N1 0.0238(8) 0.0292(8) 0.0312(8) -0.0023(6) 0.0041(6) 0.0026(6)
N2 0.0252(8) 0.0285(8) 0.0306(8) 0.0007(6) 0.0057(6) 0.0025(6)
C1 0.0229(9) 0.0303(9) 0.0244(8) -0.0041(7) 0.0026(7) 0.0005(7)
C2 0.0262(9) 0.0283(9) 0.0298(9) -0.0009(7) 0.0029(7) 0.0011(7)
C3 0.0346(11) 0.0279(9) 0.0429(11) 0.0025(8) 0.0065(8) 0.0054(8)
C4 0.0362(11) 0.0275(9) 0.0416(11) 0.0062(8) 0.0080(8) 0.0036(8)
C11 0.0229(9) 0.0329(9) 0.0358(10) 0.0009(8) 0.0061(7) 0.0045(7)
C12 0.0259(10) 0.0365(10) 0.0404(11) -0.0006(8) 0.0032(8) 0.0034(8)
C13 0.0277(11) 0.0466(12) 0.0586(14) 0.0004(10) 0.0039(9) -0.0021(9)
C14 0.0319(12) 0.0608(15) 0.0628(15) 0.0100(12) 0.0182(10) 0.0032(10)
C15 0.0378(13) 0.0607(14) 0.0447(12) 0.0050(10) 0.0173(10) 0.0103(10)
C16 0.0311(11) 0.0422(11) 0.0370(10) 0.0008(8) 0.0073(8) 0.0106(8)
C17 0.0318(11) 0.0466(12) 0.0381(11) -0.0070(9) 0.0002(8) -0.0026(9)
C18 0.0530(16) 0.0728(18) 0.0474(14) 0.0063(12) -0.0014(12) 0.0057(12)
C19 0.0578(16) 0.0530(14) 0.0488(13) -0.0156(11) -0.0010(11) -0.0009(11)
C20 0.0373(12) 0.0564(13) 0.0374(11) -0.0098(10) 0.0044(9) 0.0106(10)
C21 0.0679(18) 0.0527(15) 0.0500(14) -0.0108(11) 0.0016(12) -0.0010(12)
C22 0.086(2) 0.0601(16) 0.0382(13) -0.0097(11) 0.0046(12) 0.0184(14)
C31 0.0265(10) 0.0316(9) 0.0316(9) 0.0053(7) 0.0080(7) 0.0041(7)
C32 0.0320(10) 0.0351(10) 0.0295(9) 0.0046(7) 0.0080(7) 0.0049(8)
C33 0.0375(12) 0.0442(11) 0.0352(10) 0.0003(8) 0.0113(8) 0.0072(9)
C34 0.0321(11) 0.0498(12) 0.0431(11) 0.0058(9) 0.0149(9) 0.0085(9)
C35 0.0289(11) 0.0431(11) 0.0419(11) 0.0081(9) 0.0080(8) -0.0006(8)
C36 0.0306(10) 0.0316(9) 0.0337(10) 0.0056(8) 0.0073(8) 0.0002(7)
C37 0.0347(11) 0.0485(12) 0.0313(10) -0.0057(9) 0.0052(8) 0.0043(9)
C38 0.0639(18) 0.084(2) 0.0493(15) 0.0116(14) -0.0153(13) 0.0049(15)
C39 0.0538(16) 0.0527(15) 0.0670(17) -0.0166(12) 0.0037(13) -0.0055(12)
C40 0.0338(11) 0.0366(11) 0.0432(11) -0.0032(9) 0.0078(9) -0.0055(8)
C41 0.0557(15) 0.0354(12) 0.0662(16) -0.0010(11) 0.0127(12) -0.0064(10)
C42 0.0386(13) 0.0552(14) 0.0478(13) -0.0064(10) 0.0022(10) -0.0093(10)
C51 0.0331(10) 0.0327(9) 0.0247(9) -0.0034(7) 0.0054(7) -0.0045(7)
C52 0.0366(11) 0.0395(11) 0.0362(10) -0.0061(8) 0.0099(8) -0.0059(8)
C53 0.0468(13) 0.0506(13) 0.0426(12) -0.0083(10) 0.0199(10) -0.0151(10)
C54 0.0687(17) 0.0455(13) 0.0393(12) 0.0028(10) 0.0218(11) -0.0131(11)
C55 0.0580(15) 0.0385(11) 0.0358(11) 0.0048(9) 0.0105(10) -0.0034(10)
C56 0.0405(11) 0.0310(9) 0.0272(9) -0.0015(7) 0.0043(8) -0.0044(8)
C57 0.0369(11) 0.0294(9) 0.0267(9) -0.0013(7) 0.0006(7) 0.0001(8)
C58 0.0466(13) 0.0325(10) 0.0339(10) 0.0035(8) -0.0003(9) 0.0065(9)
C59 0.0417(12) 0.0401(11) 0.0427(12) -0.0022(9) 0.0035(9) 0.0143(9)
C60 0.0368(12) 0.0424(11) 0.0414(11) -0.0015(9) 0.0101(9) 0.0089(9)
C61 0.0348(11) 0.0332(10) 0.0319(10) 0.0018(8) 0.0062(8) 0.0038(8)
C62 0.0296(10) 0.0280(9) 0.0250(8) -0.0012(7) 0.0007(7) 0.0006(7)
B 0.0294(11) 0.0276(10) 0.0272(10) 0.0000(8) 0.0049(8) 0.0006(8)
Cl1S 0.0708(5) 0.0962(6) 0.0714(5) 0.0139(4) -0.0097(4) -0.0038(4)
Cl2S 0.1089(7) 0.0979(6) 0.0607(4) -0.0041(4) 0.0209(4) 0.0206(5)
Cl3S 0.1034(6) 0.0810(5) 0.0500(4) -0.0005(3) 0.0212(4) -0.0056(4)
Cl4S 0.0763(5) 0.0831(5) 0.0900(6) 0.0105(4) 0.0260(4) 0.0234(4)
C1S 0.076(2) 0.102(3) 0.0508(16) 0.0074(16) -0.0030(14) 0.0290(18)
C2S 0.081(2) 0.135(3) 0.0547(17) 0.0312(19) 0.0172(16) 0.045(2)

loop_
_atom_type_symbol
_atom_type_description
_atom_type_scat_dispersion_real
_atom_type_scat_dispersion_imag
_atom_type_scat_source
C C 0.0181 0.0091 'International Tables Vol C Tables 4.2.6.8 and 6.1.1.4'
H H 0.0000 0.0000 'International Tables Vol C Tables 4.2.6.8 and 6.1.1.4'
B B 0.0090 0.0039 'International Tables Vol C Tables 4.2.6.8 and 6.1.1.4'
N N 0.0311 0.0180 'International Tables Vol C Tables 4.2.6.8 and 6.1.1.4'
Cl Cl 0.3639 0.7018 'International Tables Vol C Tables 4.2.6.8 and 6.1.1.4'
Br Br -0.6763 1.2805 'International Tables Vol C Tables 4.2.6.8 and 6.1.1.4'

loop_
_geom_angle_atom_site_label_1
_geom_angle_atom_site_label_2
_geom_angle_atom_site_label_3
_geom_angle
C1 N1 C3 109.61(16)
C1 N1 C11 125.26(16)
C3 N1 C11 123.91(16)
C1 N2 C4 109.62(16)
C1 N2 C31 126.90(15)
C4 N2 C31 123.19(16)
N2 C1 N1 106.35(15)
N2 C1 C2 127.67(16)
N1 C1 C2 125.90(16)
C1 C2 B 121.83(15)
C4 C3 N1 107.23(17)
C3 C4 N2 107.18(17)
C16 C11 C12 123.80(19)
C16 C11 N1 119.18(17)
C12 C11 N1 117.00(17)
C13 C12 C11 116.6(2)
C13 C12 C17 120.42(19)
C11 C12 C17 122.99(18)
C14 C13 C12 121.2(2)
C13 C14 C15 120.3(2)
C14 C15 C16 121.4(2)
C15 C16 C11 116.5(2)
C15 C16 C20 121.6(2)
C11 C16 C20 121.91(19)
C12 C17 C19 112.31(19)
C12 C17 C18 110.45(19)
C19 C17 C18 110.9(2)
C16 C20 C22 113.6(2)
C16 C20 C21 111.39(19)
C22 C20 C21 109.7(2)
C36 C31 C32 123.39(18)
C36 C31 N2 118.54(17)
C32 C31 N2 117.98(17)
C33 C32 C31 116.84(19)
C33 C32 C37 119.20(18)
C31 C32 C37 123.85(17)
C34 C33 C32 121.3(2)
C35 C34 C33 120.5(2)
C34 C35 C36 121.3(2)
C31 C36 C35 116.67(18)
C31 C36 C40 123.66(18)
C35 C36 C40 119.67(18)
C32 C37 C39 112.98(18)
C32 C37 C38 109.8(2)
C39 C37 C38 110.5(2)
C36 C40 C42 111.47(18)
C36 C40 C41 110.82(18)
C42 C40 C41 110.01(19)
C52 C51 C56 118.24(18)
C52 C51 B 132.51(18)
C56 C51 B 109.24(16)
C51 C52 C53 120.7(2)
C54 C53 C52 120.0(2)
C55 C54 C53 120.6(2)
C54 C55 C56 119.3(2)
C55 C56 C51 121.1(2)
C55 C56 C57 128.4(2)
C51 C56 C57 110.50(16)
C58 C57 C62 120.88(19)
C58 C57 C56 128.26(18)
C62 C57 C56 110.78(17)
C59 C58 C57 119.42(19)
C60 C59 C58 120.28(19)
C59 C60 C61 120.3(2)
C62 C61 C60 120.79(19)
C61 C62 C57 118.30(17)
C61 C62 B 132.74(17)
C57 C62 B 108.91(16)
C51 B C62 100.29(15)
C51 B C2 115.38(16)
C62 B C2 116.19(15)
C51 B Br 106.29(12)
C62 B Br 106.94(13)
C2 B Br 110.75(12)
Cl1S C1S Cl2S 112.55(16)
Cl3S C2S Cl4S 113.30(17)

loop_
_geom_bond_atom_site_label_1
_geom_bond_atom_site_label_2
_geom_bond_distance
Br B 2.124(2)
N1 C1 1.354(2)
N1 C3 1.386(2)
N1 C11 1.449(2)
N2 C1 1.349(2)
N2 C4 1.389(2)
N2 C31 1.453(2)
C1 C2 1.473(2)
C2 B 1.660(3)
C3 C4 1.343(3)
C11 C16 1.400(3)
C11 C12 1.402(3)
C12 C13 1.393(3)
C12 C17 1.521(3)
C13 C14 1.382(4)
C14 C15 1.383(4)
C15 C16 1.391(3)
C16 C20 1.519(3)
C17 C19 1.525(3)
C17 C18 1.536(3)
C20 C22 1.522(3)
C20 C21 1.526(3)
C31 C36 1.397(3)
C31 C32 1.404(3)
C32 C33 1.389(3)
C32 C37 1.518(3)
C33 C34 1.381(3)
C34 C35 1.373(3)
C35 C36 1.399(3)
C36 C40 1.520(3)
C37 C39 1.524(3)
C37 C38 1.525(3)
C40 C42 1.535(3)
C40 C41 1.537(3)
C51 C52 1.391(3)
C51 C56 1.412(3)
C51 B 1.609(3)
C52 C53 1.394(3)
C53 C54 1.391(4)
C54 C55 1.380(3)
C55 C56 1.392(3)
C56 C57 1.474(3)
C57 C58 1.393(3)
C57 C62 1.417(3)
C58 C59 1.392(3)
C59 C60 1.384(3)
C60 C61 1.395(3)
C61 C62 1.387(3)
C62 B 1.610(3)
Cl1S C1S 1.757(4)
Cl2S C1S 1.762(4)
Cl3S C2S 1.711(3)
Cl4S C2S 1.751(3)

loop_
_geom_torsion_atom_site_label_1
_geom_torsion_atom_site_label_2
_geom_torsion_atom_site_label_3
_geom_torsion_atom_site_label_4
_geom_torsion
C4 N2 C1 N1 0.3(2)
C31 N2 C1 N1 174.26(16)
C4 N2 C1 C2 -176.55(18)
C31 N2 C1 C2 -2.6(3)
C3 N1 C1 N2 -0.4(2)
C11 N1 C1 N2 -168.21(16)
C3 N1 C1 C2 176.48(17)
C11 N1 C1 C2 8.7(3)
N2 C1 C2 B -84.0(2)
N1 C1 C2 B 99.8(2)
C1 N1 C3 C4 0.4(2)
C11 N1 C3 C4 168.39(17)
N1 C3 C4 N2 -0.2(2)
C1 N2 C4 C3 0.0(2)
C31 N2 C4 C3 -174.27(17)
C1 N1 C11 C16 -103.4(2)
C3 N1 C11 C16 90.5(2)
C1 N1 C11 C12 77.9(2)
C3 N1 C11 C12 -88.2(2)
C16 C11 C12 C13 4.4(3)
N1 C11 C12 C13 -176.88(17)
C16 C11 C12 C17 -174.16(19)
N1 C11 C12 C17 4.5(3)
C11 C12 C13 C14 -2.6(3)
C17 C12 C13 C14 176.0(2)
C12 C13 C14 C15 -0.6(4)
C13 C14 C15 C16 2.2(4)
C14 C15 C16 C11 -0.5(3)
C14 C15 C16 C20 -179.4(2)
C12 C11 C16 C15 -2.9(3)
N1 C11 C16 C15 178.41(18)
C12 C11 C16 C20 175.94(19)
N1 C11 C16 C20 -2.7(3)
C13 C12 C17 C19 60.0(3)
C11 C12 C17 C19 -121.5(2)
C13 C12 C17 C18 -64.4(3)
C11 C12 C17 C18 114.2(2)
C15 C16 C20 C22 -34.4(3)
C11 C16 C20 C22 146.8(2)
C15 C16 C20 C21 90.1(3)
C11 C16 C20 C21 -88.7(3)
C1 N2 C31 C36 112.9(2)
C4 N2 C31 C36 -73.9(2)
C1 N2 C31 C32 -70.5(2)
C4 N2 C31 C32 102.7(2)
C36 C31 C32 C33 -2.3(3)
N2 C31 C32 C33 -178.72(17)
C36 C31 C32 C37 173.70(18)
N2 C31 C32 C37 -2.7(3)
C31 C32 C33 C34 1.5(3)
C37 C32 C33 C34 -174.67(19)
C32 C33 C34 C35 0.5(3)
C33 C34 C35 C36 -1.9(3)
C32 C31 C36 C35 1.0(3)
N2 C31 C36 C35 177.42(16)
C32 C31 C36 C40 -178.48(18)
N2 C31 C36 C40 -2.1(3)
C34 C35 C36 C31 1.1(3)
C34 C35 C36 C40 -179.38(19)
C33 C32 C37 C39 -44.0(3)
C31 C32 C37 C39 140.1(2)
C33 C32 C37 C38 79.8(3)
C31 C32 C37 C38 -96.1(2)
C31 C36 C40 C42 -133.2(2)
C35 C36 C40 C42 47.4(3)
C31 C36 C40 C41 103.9(2)
C35 C36 C40 C41 -75.5(2)
C56 C51 C52 C53 -1.9(3)
B C51 C52 C53 177.99(19)
C51 C52 C53 C54 -0.1(3)
C52 C53 C54 C55 1.4(3)
C53 C54 C55 C56 -0.7(3)
C54 C55 C56 C51 -1.4(3)
C54 C55 C56 C57 176.1(2)
C52 C51 C56 C55 2.7(3)
B C51 C56 C55 -177.24(18)
C52 C51 C56 C57 -175.27(17)
B C51 C56 C57 4.8(2)
C55 C56 C57 C58 -3.3(3)
C51 C56 C57 C58 174.48(19)
C55 C56 C57 C62 -180.0(2)
C51 C56 C57 C62 -2.2(2)
C62 C57 C58 C59 -0.2(3)
C56 C57 C58 C59 -176.56(19)
C57 C58 C59 C60 0.5(3)
C58 C59 C60 C61 0.0(3)
C59 C60 C61 C62 -0.8(3)
C60 C61 C62 C57 1.1(3)
C60 C61 C62 B 178.15(19)
C58 C57 C62 C61 -0.6(3)
C56 C57 C62 C61 176.38(16)
C58 C57 C62 B -178.35(17)
C56 C57 C62 B -1.4(2)
C52 C51 B C62 174.9(2)
C56 C51 B C62 -5.18(19)
C52 C51 B C2 49.3(3)
C56 C51 B C2 -130.81(17)
C52 C51 B Br -73.9(2)
C56 C51 B Br 106.02(15)
C61 C62 B C51 -173.44(19)
C57 C62 B C51 3.85(19)
C61 C62 B C2 -48.4(3)
C57 C62 B C2 128.93(17)
C61 C62 B Br 75.9(2)
C57 C62 B Br -106.84(14)
C1 C2 B C51 -127.47(18)
C1 C2 B C62 115.55(19)
C1 C2 B Br -6.7(2)
